data_2236619
loop_
_publ_author_name
'Kuai, Hai-Wei'

_publ_section_title
;
 A monoclinic polymorph of
 5-[(1<i>H</i>-benzimidazol-1-yl)methyl]benzene-1,3-dicarboxylic acid
;
_journal_coeditor_code SJ5265
_journal_issue 11
_journal_name_full 'Acta Crystallographica Section E'
_journal_page_first o3068
_journal_paper_doi 10.1107/S1600536812041025
_journal_volume 68
_journal_year 2012
_chemical_formula_iupac 'C16 H12 N2 O4'
_chemical_formula_moiety 'C16 H12 N2 O4'
_chemical_formula_sum 'C16 H12 N2 O4'
_chemical_formula_weight 296.28
_chemical_name_systematic
;
5-[(1<i>H</i>-benzimidazol-1-yl)methyl]benzene-1,3-dicarboxylic acid
;
_space_group_IT_number 14
_symmetry_cell_setting monoclinic
_symmetry_space_group_name_Hall '-P 2ybc'
_symmetry_space_group_name_H-M 'P 1 21/c 1'
_atom_sites_solution_hydrogens geom
_atom_sites_solution_primary direct
_atom_sites_solution_secondary difmap
_audit_creation_method SHELXL-97
_cell_angle_alpha 90.00
_cell_angle_beta 111.53(3)
_cell_angle_gamma 90.00
_cell_formula_units_Z 4
_cell_length_a 7.401(5)
_cell_length_b 16.589(5)
_cell_length_c 11.762(4)
_cell_measurement_reflns_used 479
_cell_measurement_temperature 293(2)
_cell_measurement_theta_max 18.53
_cell_measurement_theta_min 2.23
_cell_volume 1343.3(11)
_computing_cell_refinement 'SAINT (Bruker, 2008)'
_computing_data_collection 'APEX2 (Bruker, 2008)'
_computing_data_reduction 'SAINT (Bruker, 2008)'
_computing_molecular_graphics
;
DIAMOND (Brandenburg, 2000) and Mercury (Macrae <i>et al.</i>,
2008)
;
_computing_publication_material 'SHELXTL  (Sheldrick, 2008)'
_computing_structure_refinement 'SHELXL97 (Sheldrick, 2008)'
_computing_structure_solution 'SHELXS97 (Sheldrick, 2008)'
_diffrn_ambient_temperature 293(2)
_diffrn_measured_fraction_theta_full 0.999
_diffrn_measured_fraction_theta_max 0.999
_diffrn_measurement_device_type 'Bruker Smart APEXII CCD'
_diffrn_measurement_method '\f and \w scans'
_diffrn_radiation_monochromator graphite
_diffrn_radiation_source 'fine-focus sealed tube'
_diffrn_radiation_type MoK\a
_diffrn_radiation_wavelength 0.71073
_diffrn_reflns_av_R_equivalents 0.0723
_diffrn_reflns_av_sigmaI/netI 0.0838
_diffrn_reflns_limit_h_max 6
_diffrn_reflns_limit_h_min -8
_diffrn_reflns_limit_k_max 19
_diffrn_reflns_limit_k_min -19
_diffrn_reflns_limit_l_max 13
_diffrn_reflns_limit_l_min -13
_diffrn_reflns_number 6722
_diffrn_reflns_theta_full 25.01
_diffrn_reflns_theta_max 25.01
_diffrn_reflns_theta_min 2.23
_diffrn_standards_number 0
_exptl_absorpt_coefficient_mu 0.107
_exptl_absorpt_correction_T_max 0.9893
_exptl_absorpt_correction_T_min 0.9788
_exptl_absorpt_correction_type multi-scan
_exptl_absorpt_process_details '(SADABS; Sheldrick, 1996)'
_exptl_crystal_colour colorless
_exptl_crystal_density_diffrn 1.465
_exptl_crystal_density_method 'not measured'
_exptl_crystal_description block
_exptl_crystal_F_000 616
_exptl_crystal_size_max 0.20
_exptl_crystal_size_mid 0.10
_exptl_crystal_size_min 0.10
_refine_diff_density_max 0.212
_refine_diff_density_min -0.215
_refine_ls_extinction_coef 0.0052(15)
_refine_ls_extinction_expression Fc^*^=kFc[1+0.001xFc^2^\l^3^/sin(2\q)]^-1/4^
_refine_ls_extinction_method SHELXL
_refine_ls_goodness_of_fit_ref 0.957
_refine_ls_hydrogen_treatment constr
_refine_ls_matrix_type full
_refine_ls_number_parameters 200
_refine_ls_number_reflns 2358
_refine_ls_number_restraints 0
_refine_ls_restrained_S_all 0.957
_refine_ls_R_factor_all 0.1182
_refine_ls_R_factor_gt 0.0559
_refine_ls_shift/su_max 0.000
_refine_ls_shift/su_mean 0.000
_refine_ls_structure_factor_coef Fsqd
_refine_ls_weighting_details 'calc w=1/[\s^2^(Fo^2^)+(0.0659P)^2^] where P=(Fo^2^+2Fc^2^)/3'
_refine_ls_weighting_scheme calc
_refine_ls_wR_factor_gt 0.1219
_refine_ls_wR_factor_ref 0.1523
_reflns_number_gt 1239
_reflns_number_total 2358
_reflns_threshold_expression I>2\s(I)
_cod_data_source_file sj5265.cif
_cod_data_source_block I
_cod_original_sg_symbol_H-M 'P 21/c  '
_cod_database_code 2236619
_cod_database_fobs_code 2236619

loop_
_symmetry_equiv_pos_as_xyz
'x, y, z'
'-x, y+1/2, -z+1/2'
'-x, -y, -z'
'x, -y-1/2, z-1/2'

loop_
_atom_site_type_symbol
_atom_site_label
_atom_site_fract_x
_atom_site_fract_y
_atom_site_fract_z
_atom_site_U_iso_or_equiv
_atom_site_adp_type
_atom_site_calc_flag
_atom_site_refinement_flags
_atom_site_occupancy
_atom_site_symmetry_multiplicity
C C1 0.4929(4) 0.81173(19) 0.6457(3) 0.0337(8) Uani d . 1 1
C C2 0.3157(4) 0.81097(19) 0.5499(3) 0.0359(8) Uani d . 1 1
H H1 0.2128 0.7828 0.5586 0.043 Uiso calc R 1 1
C C3 0.2869(4) 0.85118(19) 0.4407(3) 0.0334(8) Uani d . 1 1
C C4 0.4398(4) 0.89389(18) 0.4285(3) 0.0322(8) Uani d . 1 1
H H2 0.4224 0.9211 0.3561 0.039 Uiso calc R 1 1
C C5 0.6190(4) 0.89614(19) 0.5242(3) 0.0335(8) Uani d . 1 1
C C6 0.6444(4) 0.85508(19) 0.6319(3) 0.0369(8) Uani d . 1 1
H H3 0.7645 0.8566 0.6957 0.044 Uiso calc R 1 1
C C11 0.5228(4) 0.7621(2) 0.7587(2) 0.0393(9) Uani d . 1 1
H H7 0.4032 0.7336 0.7480 0.047 Uiso calc R 1 1
H H6 0.6222 0.7220 0.7666 0.047 Uiso calc R 1 1
C C12 0.7566(4) 0.8106(2) 0.9604(3) 0.0419(9) Uani d . 1 1
H H8 0.8643 0.7849 0.9542 0.050 Uiso calc R 1 1
C C13 0.5734(5) 0.87902(19) 1.0306(3) 0.0391(9) Uani d . 1 1
C C14 0.4574(4) 0.85280(19) 0.9137(3) 0.0359(8) Uani d . 1 1
C C15 0.2615(5) 0.8708(2) 0.8615(3) 0.0526(10) Uani d . 1 1
H H9 0.1855 0.8535 0.7833 0.063 Uiso calc R 1 1
C C16 0.1854(6) 0.9155(2) 0.9315(4) 0.0641(11) Uani d . 1 1
H H10 0.0545 0.9293 0.8993 0.077 Uiso calc R 1 1
C C17 0.2977(6) 0.9410(2) 1.0494(4) 0.0616(11) Uani d . 1 1
H H11 0.2394 0.9698 1.0945 0.074 Uiso calc R 1 1
C C18 0.4931(5) 0.9243(2) 1.1002(3) 0.0529(10) Uani d . 1 1
H H12 0.5688 0.9424 1.1780 0.063 Uiso calc R 1 1
C C31 0.0929(5) 0.8454(2) 0.3395(3) 0.0421(9) Uani d . 1 1
C C51 0.7854(5) 0.9411(2) 0.5135(3) 0.0393(8) Uani d . 1 1
N N1 0.7629(4) 0.85258(17) 1.0568(2) 0.0451(8) Uani d . 1 1
N N2 0.5798(3) 0.80875(16) 0.8720(2) 0.0363(7) Uani d . 1 1
O O1 0.0865(3) 0.87513(17) 0.23681(19) 0.0661(8) Uani d . 1 1
H H4 -0.0285 0.8693 0.1880 0.079 Uiso d R 1 1
O O2 -0.0442(3) 0.81489(18) 0.3545(2) 0.0756(9) Uani d . 1 1
O O3 0.7501(3) 0.97884(14) 0.41101(19) 0.0493(7) Uani d . 1 1
H H5 0.8528 1.0018 0.4151 0.059 Uiso d R 1 1
O O4 0.9450(3) 0.94199(15) 0.5985(2) 0.0584(8) Uani d . 1 1

loop_
_atom_site_aniso_label
_atom_site_aniso_U_11
_atom_site_aniso_U_22
_atom_site_aniso_U_33
_atom_site_aniso_U_12
_atom_site_aniso_U_13
_atom_site_aniso_U_23
C1 0.0290(18) 0.043(2) 0.0258(17) -0.0006(16) 0.0059(15) 0.0014(15)
C2 0.0313(18) 0.041(2) 0.0351(18) -0.0055(15) 0.0113(15) -0.0018(16)
C3 0.0288(18) 0.040(2) 0.0296(17) 0.0005(15) 0.0088(14) 0.0001(16)
C4 0.0318(18) 0.037(2) 0.0259(16) -0.0018(15) 0.0086(15) -0.0012(15)
C5 0.0295(18) 0.040(2) 0.0282(17) -0.0039(15) 0.0077(15) -0.0017(15)
C6 0.0283(19) 0.047(2) 0.0283(17) -0.0037(16) 0.0022(15) -0.0040(16)
C11 0.0355(19) 0.046(2) 0.0304(17) -0.0040(16) 0.0052(15) 0.0010(17)
C12 0.033(2) 0.054(2) 0.0341(19) 0.0039(17) 0.0064(16) 0.0062(18)
C13 0.037(2) 0.047(2) 0.0307(18) -0.0021(17) 0.0093(16) 0.0076(17)
C14 0.0298(19) 0.044(2) 0.0327(18) -0.0008(16) 0.0096(15) 0.0020(16)
C15 0.040(2) 0.067(3) 0.049(2) -0.0017(19) 0.0143(19) 0.007(2)
C16 0.048(2) 0.076(3) 0.074(3) 0.008(2) 0.029(2) 0.012(2)
C17 0.063(3) 0.065(3) 0.071(3) 0.014(2) 0.042(2) 0.008(2)
C18 0.070(3) 0.054(3) 0.039(2) -0.003(2) 0.026(2) -0.0002(18)
C31 0.033(2) 0.052(2) 0.034(2) -0.0013(17) 0.0048(17) 0.0042(18)
C51 0.035(2) 0.050(2) 0.0307(18) -0.0049(17) 0.0092(17) -0.0014(17)
N1 0.0376(17) 0.059(2) 0.0304(15) 0.0002(14) 0.0031(13) 0.0004(15)
N2 0.0275(15) 0.0483(18) 0.0257(14) -0.0005(13) 0.0011(12) 0.0013(13)
O1 0.0401(15) 0.115(2) 0.0312(13) -0.0222(14) -0.0014(12) 0.0127(15)
O2 0.0357(15) 0.123(3) 0.0534(16) -0.0303(15) -0.0005(13) 0.0262(16)
O3 0.0402(14) 0.0641(17) 0.0421(14) -0.0163(12) 0.0134(11) 0.0060(13)
O4 0.0310(14) 0.088(2) 0.0449(14) -0.0173(13) 0.0008(12) 0.0130(14)

loop_
_atom_type_symbol
_atom_type_description
_atom_type_scat_dispersion_real
_atom_type_scat_dispersion_imag
_atom_type_scat_source
C C 0.0033 0.0016 'International Tables Vol C Tables 4.2.6.8 and 6.1.1.4'
H H 0.0000 0.0000 'International Tables Vol C Tables 4.2.6.8 and 6.1.1.4'
N N 0.0061 0.0033 'International Tables Vol C Tables 4.2.6.8 and 6.1.1.4'
O O 0.0106 0.0060 'International Tables Vol C Tables 4.2.6.8 and 6.1.1.4'

loop_
_geom_angle_atom_site_label_1
_geom_angle_atom_site_label_2
_geom_angle_atom_site_label_3
_geom_angle
C2 C1 C6 118.4(3)
C2 C1 C11 120.1(3)
C6 C1 C11 121.4(3)
C1 C2 C3 121.7(3)
C1 C2 H1 119.1
C3 C2 H1 119.1
C4 C3 C2 119.1(3)
C4 C3 C31 122.2(3)
C2 C3 C31 118.8(3)
C3 C4 C5 120.2(3)
C3 C4 H2 119.9
C5 C4 H2 119.9
C6 C5 C4 119.6(3)
C6 C5 C51 119.1(3)
C4 C5 C51 121.3(3)
C5 C6 C1 121.0(3)
C5 C6 H3 119.5
C1 C6 H3 119.5
N2 C11 C1 114.4(3)
N2 C11 H7 108.7
C1 C11 H7 108.7
N2 C11 H6 108.7
C1 C11 H6 108.7
H7 C11 H6 107.6
N1 C12 N2 113.4(3)
N1 C12 H8 123.3
N2 C12 H8 123.3
N1 C13 C18 130.7(3)
N1 C13 C14 109.0(3)
C18 C13 C14 120.4(3)
C15 C14 N2 132.1(3)
C15 C14 C13 122.3(3)
N2 C14 C13 105.5(3)
C16 C15 C14 116.3(3)
C16 C15 H9 121.8
C14 C15 H9 121.8
C15 C16 C17 122.3(4)
C15 C16 H10 118.9
C17 C16 H10 118.9
C18 C17 C16 121.2(4)
C18 C17 H11 119.4
C16 C17 H11 119.4
C17 C18 C13 117.4(3)
C17 C18 H12 121.3
C13 C18 H12 121.3
O2 C31 O1 123.7(3)
O2 C31 C3 121.7(3)
O1 C31 C3 114.6(3)
O4 C51 O3 123.6(3)
O4 C51 C5 120.9(3)
O3 C51 C5 115.6(3)
C12 N1 C13 105.2(3)
C12 N2 C14 107.0(3)
C12 N2 C11 126.3(3)
C14 N2 C11 126.4(3)
C31 O1 H4 106.1
C51 O3 H5 107.3

loop_
_geom_bond_atom_site_label_1
_geom_bond_atom_site_label_2
_geom_bond_distance
C1 C2 1.380(4)
C1 C6 1.390(4)
C1 C11 1.510(4)
C2 C3 1.393(4)
C2 H1 0.9300
C3 C4 1.386(4)
C3 C31 1.494(4)
C4 C5 1.390(4)
C4 H2 0.9300
C5 C6 1.389(4)
C5 C51 1.484(4)
C6 H3 0.9300
C11 N2 1.463(4)
C11 H7 0.9700
C11 H6 0.9700
C12 N1 1.317(4)
C12 N2 1.340(4)
C12 H8 0.9300
C13 N1 1.392(4)
C13 C18 1.394(4)
C13 C14 1.397(4)
C14 C15 1.384(4)
C14 N2 1.386(4)
C15 C16 1.374(5)
C15 H9 0.9300
C16 C17 1.395(5)
C16 H10 0.9300
C17 C18 1.375(5)
C17 H11 0.9300
C18 H12 0.9300
C31 O2 1.203(4)
C31 O1 1.289(4)
C51 O4 1.236(3)
C51 O3 1.297(3)
O1 H4 0.8397
O3 H5 0.8356

loop_
_geom_hbond_atom_site_label_D
_geom_hbond_atom_site_label_H
_geom_hbond_atom_site_label_A
_geom_hbond_site_symmetry_A
_geom_hbond_distance_DH
_geom_hbond_distance_HA
_geom_hbond_distance_DA
_geom_hbond_angle_DHA
O3 H5 O4 3_776 0.84 1.82 2.649(3) 171.4
O1 H4 N1 1_454 0.84 1.76 2.576(4) 164.1

loop_
_geom_torsion_atom_site_label_1
_geom_torsion_atom_site_label_2
_geom_torsion_atom_site_label_3
_geom_torsion_atom_site_label_4
_geom_torsion
C6 C1 C2 C3 1.0(5)
C11 C1 C2 C3 -175.2(3)
C1 C2 C3 C4 -0.8(5)
C1 C2 C3 C31 178.0(3)
C2 C3 C4 C5 0.1(5)
C31 C3 C4 C5 -178.6(3)
C3 C4 C5 C6 0.3(4)
C3 C4 C5 C51 179.7(3)
C4 C5 C6 C1 -0.1(5)
C51 C5 C6 C1 -179.6(3)
C2 C1 C6 C5 -0.5(5)
C11 C1 C6 C5 175.6(3)
C2 C1 C11 N2 -121.4(3)
C6 C1 C11 N2 62.6(4)
N1 C13 C14 C15 -179.2(3)
C18 C13 C14 C15 0.7(5)
N1 C13 C14 N2 1.4(3)
C18 C13 C14 N2 -178.7(3)
N2 C14 C15 C16 178.6(3)
C13 C14 C15 C16 -0.6(5)
C14 C15 C16 C17 -0.7(5)
C15 C16 C17 C18 1.9(6)
C16 C17 C18 C13 -1.7(5)
N1 C13 C18 C17 -179.7(3)
C14 C13 C18 C17 0.4(5)
C4 C3 C31 O2 -172.8(3)
C2 C3 C31 O2 8.5(5)
C4 C3 C31 O1 7.6(5)
C2 C3 C31 O1 -171.1(3)
C6 C5 C51 O4 0.3(5)
C4 C5 C51 O4 -179.2(3)
C6 C5 C51 O3 -179.1(3)
C4 C5 C51 O3 1.5(4)
N2 C12 N1 C13 1.3(4)
C18 C13 N1 C12 178.4(3)
C14 C13 N1 C12 -1.7(4)
N1 C12 N2 C14 -0.5(4)
N1 C12 N2 C11 -174.7(3)
C15 C14 N2 C12 -179.9(3)
C13 C14 N2 C12 -0.6(3)
C15 C14 N2 C11 -5.7(5)
C13 C14 N2 C11 173.6(3)
C1 C11 N2 C12 -106.8(3)
C1 C11 N2 C14 80.2(4)

loop_
_cod_related_entry_id
_cod_related_entry_database
_cod_related_entry_code
1 ChemSpider 30657272
